data_2016326
loop_
_publ_author_name
'Piotrkowska, Barbara'
'Po\/lo\'nski, Tadeusz'
'Gdaniec, Maria'

_publ_section_title
;
 Supramolecular structures of bis-thionooxalamic acid esters derived
 from (+-)-cyclohexane-1,2-diamine and (+-)-1,2-diphenylethylenediamine
;
_journal_coeditor_code GD3156
_journal_issue 12
_journal_name_full 'Acta Crystallographica Section C'
_journal_page_first o693
_journal_page_last o696
_journal_paper_doi 10.1107/S0108270107049797
_journal_volume 63
_journal_year 2007
_chemical_formula_iupac 'C14 H22 N2 O4 S2'
_chemical_formula_moiety 'C14 H22 N2 O4 S2'
_chemical_formula_sum 'C14 H22 N2 O4 S2'
_chemical_formula_weight 346.46
_chemical_name_systematic
;
trans-(+-)-Diethyl N,N'-(1,2-cyclohexane-1,2-diyl)bis(2-thiooxamate)
;
_space_group_IT_number 2
_symmetry_cell_setting triclinic
_symmetry_space_group_name_Hall '-P 1'
_symmetry_space_group_name_H-M 'P -1'
_atom_sites_solution_hydrogens geom
_atom_sites_solution_primary direct
_atom_sites_solution_secondary difmap
_audit_creation_method SHELXL-97
_cell_angle_alpha 85.068(9)
_cell_angle_beta 63.887(10)
_cell_angle_gamma 77.155(9)
_cell_formula_units_Z 2
_cell_length_a 9.6438(10)
_cell_length_b 9.6656(11)
_cell_length_c 10.3316(11)
_cell_measurement_reflns_used 1822
_cell_measurement_temperature 120(2)
_cell_measurement_theta_max 25
_cell_measurement_theta_min 2
_cell_volume 843.02(18)
_computing_cell_refinement
;
CrysAlis CCD (Oxford Diffraction, 2006)
;
_computing_data_collection
;
CrysAlis CCD (Oxford Diffraction, 2006)
;
_computing_data_reduction
;
CrysAlis RED (Oxford Diffraction, 2006)
;
_computing_molecular_graphics
;
Stereochemical Workstation (Siemens, 1989) and
Mercury (Version 1.4; Macrae <i>et al.</i>,  2006)
;
_computing_publication_material 'SHELXL97 (Sheldrick, 1997)'
_computing_structure_refinement 'SHELXL97 (Sheldrick, 1997)'
_computing_structure_solution 'SHELXS97 (Sheldrick, 1997)'
_diffrn_ambient_temperature 120(2)
_diffrn_measured_fraction_theta_full 0.992
_diffrn_measured_fraction_theta_max 0.992
_diffrn_measurement_device_type 'Kuma KM-4 CCD \k geometry'
_diffrn_measurement_method '\w scans'
_diffrn_radiation_monochromator graphite
_diffrn_radiation_source 'fine-focus sealed tube'
_diffrn_radiation_type MoK\a
_diffrn_radiation_wavelength 0.71073
_diffrn_reflns_av_R_equivalents 0.0158
_diffrn_reflns_av_sigmaI/netI 0.0212
_diffrn_reflns_limit_h_max 9
_diffrn_reflns_limit_h_min -11
_diffrn_reflns_limit_k_max 11
_diffrn_reflns_limit_k_min -11
_diffrn_reflns_limit_l_max 12
_diffrn_reflns_limit_l_min -12
_diffrn_reflns_number 6232
_diffrn_reflns_theta_full 25.02
_diffrn_reflns_theta_max 25.02
_diffrn_reflns_theta_min 4.19
_diffrn_standards_number 0
_exptl_absorpt_coefficient_mu 0.334
_exptl_absorpt_correction_T_max 0.935
_exptl_absorpt_correction_T_min 0.840
_exptl_absorpt_correction_type multi-scan
_exptl_absorpt_process_details '(Blessing, 1995)'
_exptl_crystal_colour prism
_exptl_crystal_density_diffrn 1.365
_exptl_crystal_density_method 'not measured'
_exptl_crystal_description needle
_exptl_crystal_F_000 368
_exptl_crystal_size_max 0.4
_exptl_crystal_size_mid 0.4
_exptl_crystal_size_min 0.2
_refine_diff_density_max 0.288
_refine_diff_density_min -0.254
_refine_ls_extinction_method none
_refine_ls_goodness_of_fit_ref 1.074
_refine_ls_hydrogen_treatment constr
_refine_ls_matrix_type full
_refine_ls_number_parameters 199
_refine_ls_number_reflns 2957
_refine_ls_number_restraints 0
_refine_ls_restrained_S_all 1.074
_refine_ls_R_factor_all 0.0319
_refine_ls_R_factor_gt 0.0272
_refine_ls_shift/su_max 0.001
_refine_ls_shift/su_mean 0.000
_refine_ls_structure_factor_coef Fsqd
_refine_ls_weighting_details 'calc w=1/[\s^2^(Fo^2^)+(0.0368P)^2^+0.2571P] where P=(Fo^2^+2Fc^2^)/3'
_refine_ls_weighting_scheme calc
_refine_ls_wR_factor_gt 0.0696
_refine_ls_wR_factor_ref 0.0717
_reflns_number_gt 2587
_reflns_number_total 2957
_reflns_threshold_expression I>2\s(I)
_cod_data_source_file gd3156.cif
_cod_data_source_block I
_cod_database_code 2016326
_cod_database_fobs_code 2016326

loop_
_symmetry_equiv_pos_as_xyz
'x, y, z'
'-x, -y, -z'

loop_
_atom_site_type_symbol
_atom_site_label
_atom_site_fract_x
_atom_site_fract_y
_atom_site_fract_z
_atom_site_U_iso_or_equiv
_atom_site_adp_type
_atom_site_calc_flag
_atom_site_refinement_flags
_atom_site_occupancy
S S1 0.35976(4) 0.69933(4) 0.46565(4) 0.02187(12) Uani d . 1
S S2 1.19840(4) 0.53228(4) 0.29613(4) 0.02021(11) Uani d . 1
N N1 0.62809(13) 0.69442(12) 0.48528(13) 0.0139(3) Uani d . 1
H H1N 0.6804 0.6847 0.5381 0.017 Uiso calc R 1
N N2 0.92356(13) 0.50755(12) 0.30340(13) 0.0135(3) Uani d . 1
H H2N 0.8554 0.4542 0.3170 0.016 Uiso calc R 1
O O1 0.47309(11) 0.72452(11) 0.77377(11) 0.0170(2) Uani d . 1
O O2 0.30209(12) 0.59896(12) 0.77384(12) 0.0245(3) Uani d . 1
O O3 1.02185(11) 0.22440(10) 0.27997(11) 0.0156(2) Uani d . 1
O O4 1.12998(13) 0.23753(11) 0.43211(12) 0.0230(3) Uani d . 1
C C1 0.71027(16) 0.71874(15) 0.33006(15) 0.0140(3) Uani d . 1
H H1 0.6649 0.6720 0.2794 0.017 Uiso calc R 1
C C2 0.88775(16) 0.65738(15) 0.26827(15) 0.0133(3) Uani d . 1
H H2 0.9352 0.7123 0.3101 0.016 Uiso calc R 1
C C3 0.96125(17) 0.67708(15) 0.10400(16) 0.0164(3) Uani d . 1
H H3A 1.0753 0.6338 0.0622 0.020 Uiso calc R 1
H H3B 0.9109 0.6286 0.0610 0.020 Uiso calc R 1
C C4 0.93827(18) 0.83488(16) 0.06865(16) 0.0184(3) Uani d . 1
H H4A 0.9823 0.8462 -0.0372 0.022 Uiso calc R 1
H H4B 0.9964 0.8814 0.1047 0.022 Uiso calc R 1
C C5 0.76336(18) 0.90689(16) 0.13711(17) 0.0214(3) Uani d . 1
H H5A 0.7087 0.8712 0.0892 0.026 Uiso calc R 1
H H5B 0.7531 1.0105 0.1215 0.026 Uiso calc R 1
C C6 0.68366(17) 0.87894(15) 0.29946(17) 0.0185(3) Uani d . 1
H H6A 0.5690 0.9190 0.3377 0.022 Uiso calc R 1
H H6B 0.7271 0.9271 0.3496 0.022 Uiso calc R 1
C C7 0.47662(16) 0.68664(15) 0.54806(16) 0.0154(3) Uani d . 1
C C8 0.40673(16) 0.66322(15) 0.71070(16) 0.0164(3) Uani d . 1
C C9 0.42059(18) 0.69739(17) 0.92856(16) 0.0201(3) Uani d . 1
H H9A 0.4350 0.5940 0.9461 0.024 Uiso calc R 1
H H9B 0.3074 0.7410 0.9824 0.024 Uiso calc R 1
C C10 0.51870(19) 0.7615(2) 0.97764(18) 0.0280(4) Uani d . 1
H H10A 0.4864 0.7447 1.0808 0.042 Uiso calc R 1
H H10B 0.5030 0.8639 0.9604 0.042 Uiso calc R 1
H H10C 0.6304 0.7176 0.9236 0.042 Uiso calc R 1
C C11 1.05620(16) 0.44974(15) 0.31527(15) 0.0150(3) Uani d . 1
C C12 1.07415(16) 0.29256(15) 0.35109(15) 0.0151(3) Uani d . 1
C C13 1.01111(18) 0.07662(15) 0.32092(17) 0.0191(3) Uani d . 1
H H13A 0.9368 0.0484 0.2910 0.023 Uiso calc R 1
H H13B 0.9681 0.0694 0.4271 0.023 Uiso calc R 1
C C14 1.16926(19) -0.02452(16) 0.25308(18) 0.0234(4) Uani d . 1
H H14A 1.1562 -0.1215 0.2833 0.035 Uiso calc R 1
H H14B 1.2426 0.0016 0.2841 0.035 Uiso calc R 1
H H14C 1.2114 -0.0192 0.1479 0.035 Uiso calc R 1

loop_
_atom_site_aniso_label
_atom_site_aniso_U_11
_atom_site_aniso_U_22
_atom_site_aniso_U_33
_atom_site_aniso_U_12
_atom_site_aniso_U_13
_atom_site_aniso_U_23
S1 0.01266(19) 0.0330(2) 0.0216(2) -0.00552(16) -0.00853(16) 0.00012(17)
S2 0.01332(19) 0.0207(2) 0.0287(2) -0.00356(15) -0.01048(17) -0.00263(16)
N1 0.0111(6) 0.0183(6) 0.0138(6) -0.0043(5) -0.0062(5) 0.0014(5)
N2 0.0113(6) 0.0139(6) 0.0158(6) -0.0040(5) -0.0059(5) 0.0011(5)
O1 0.0149(5) 0.0220(6) 0.0146(5) -0.0060(4) -0.0058(4) 0.0002(4)
O2 0.0206(6) 0.0333(6) 0.0191(6) -0.0156(5) -0.0034(5) -0.0003(5)
O3 0.0176(5) 0.0150(5) 0.0161(5) -0.0044(4) -0.0087(4) 0.0019(4)
O4 0.0284(6) 0.0215(6) 0.0239(6) 0.0012(5) -0.0182(5) -0.0015(5)
C1 0.0129(7) 0.0165(7) 0.0139(7) -0.0045(6) -0.0065(6) 0.0016(6)
C2 0.0127(7) 0.0133(7) 0.0151(8) -0.0040(6) -0.0066(6) 0.0018(6)
C3 0.0151(7) 0.0193(8) 0.0143(8) -0.0050(6) -0.0054(6) 0.0001(6)
C4 0.0232(8) 0.0189(8) 0.0135(8) -0.0080(6) -0.0071(6) 0.0031(6)
C5 0.0251(8) 0.0179(8) 0.0237(9) -0.0062(6) -0.0130(7) 0.0066(7)
C6 0.0160(7) 0.0164(8) 0.0216(8) -0.0025(6) -0.0074(6) 0.0016(6)
C7 0.0129(7) 0.0125(7) 0.0191(8) -0.0028(6) -0.0052(6) -0.0014(6)
C8 0.0122(7) 0.0155(7) 0.0200(8) -0.0004(6) -0.0064(6) -0.0021(6)
C9 0.0190(8) 0.0254(8) 0.0142(8) -0.0039(6) -0.0060(6) 0.0011(6)
C10 0.0214(8) 0.0410(10) 0.0212(9) -0.0041(7) -0.0085(7) -0.0076(8)
C11 0.0136(7) 0.0184(8) 0.0118(7) -0.0013(6) -0.0048(6) -0.0031(6)
C12 0.0113(7) 0.0185(7) 0.0132(7) -0.0011(6) -0.0037(6) -0.0023(6)
C13 0.0230(8) 0.0147(7) 0.0208(8) -0.0073(6) -0.0097(7) 0.0040(6)
C14 0.0273(9) 0.0179(8) 0.0225(9) -0.0015(7) -0.0099(7) 0.0001(7)

loop_
_atom_type_symbol
_atom_type_description
_atom_type_scat_dispersion_real
_atom_type_scat_dispersion_imag
_atom_type_scat_source
C C 0.0033 0.0016 'International Tables Vol C Tables 4.2.6.8 and 6.1.1.4'
H H 0.0000 0.0000 'International Tables Vol C Tables 4.2.6.8 and 6.1.1.4'
N N 0.0061 0.0033 'International Tables Vol C Tables 4.2.6.8 and 6.1.1.4'
O O 0.0106 0.0060 'International Tables Vol C Tables 4.2.6.8 and 6.1.1.4'
S S 0.1246 0.1234 'International Tables Vol C Tables 4.2.6.8 and 6.1.1.4'

loop_
_geom_angle_atom_site_label_1
_geom_angle_atom_site_label_2
_geom_angle_atom_site_label_3
_geom_angle
C7 N1 C1 121.67(12)
C7 N1 H1N 119.2
C1 N1 H1N 119.2
C11 N2 C2 121.92(12)
C11 N2 H2N 119.0
C2 N2 H2N 119.0
C8 O1 C9 115.03(11)
C12 O3 C13 116.13(11)
N1 C1 C2 112.62(11)
N1 C1 C6 110.12(12)
C2 C1 C6 109.01(11)
N1 C1 H1 108.3
C2 C1 H1 108.3
C6 C1 H1 108.3
N2 C2 C1 112.54(11)
N2 C2 C3 110.48(11)
C1 C2 C3 108.87(11)
N2 C2 H2 108.3
C1 C2 H2 108.3
C3 C2 H2 108.3
C4 C3 C2 110.10(12)
C4 C3 H3A 109.6
C2 C3 H3A 109.6
C4 C3 H3B 109.6
C2 C3 H3B 109.6
H3A C3 H3B 108.2
C3 C4 C5 111.16(12)
C3 C4 H4A 109.4
C5 C4 H4A 109.4
C3 C4 H4B 109.4
C5 C4 H4B 109.4
H4A C4 H4B 108.0
C4 C5 C6 111.90(12)
C4 C5 H5A 109.2
C6 C5 H5A 109.2
C4 C5 H5B 109.2
C6 C5 H5B 109.2
H5A C5 H5B 107.9
C5 C6 C1 111.12(12)
C5 C6 H6A 109.4
C1 C6 H6A 109.4
C5 C6 H6B 109.4
C1 C6 H6B 109.4
H6A C6 H6B 108.0
N1 C7 C8 115.68(12)
N1 C7 S1 126.01(12)
C8 C7 S1 118.31(10)
O2 C8 O1 124.61(14)
O2 C8 C7 123.49(13)
O1 C8 C7 111.89(12)
O1 C9 C10 107.65(12)
O1 C9 H9A 110.2
C10 C9 H9A 110.2
O1 C9 H9B 110.2
C10 C9 H9B 110.2
H9A C9 H9B 108.5
C9 C10 H10A 109.5
C9 C10 H10B 109.5
H10A C10 H10B 109.5
C9 C10 H10C 109.5
H10A C10 H10C 109.5
H10B C10 H10C 109.5
N2 C11 C12 114.68(12)
N2 C11 S2 126.56(11)
C12 C11 S2 118.76(10)
O4 C12 O3 125.05(13)
O4 C12 C11 124.11(13)
O3 C12 C11 110.83(12)
O3 C13 C14 112.42(12)
O3 C13 H13A 109.1
C14 C13 H13A 109.1
O3 C13 H13B 109.1
C14 C13 H13B 109.1
H13A C13 H13B 107.9
C13 C14 H14A 109.5
C13 C14 H14B 109.5
H14A C14 H14B 109.5
C13 C14 H14C 109.5
H14A C14 H14C 109.5
H14B C14 H14C 109.5

loop_
_geom_bond_atom_site_label_1
_geom_bond_atom_site_label_2
_geom_bond_distance
S1 C7 1.6659(15)
S2 C11 1.6664(14)
N1 C7 1.3291(18)
N1 C1 1.4678(18)
N1 H1N 0.8800
N2 C11 1.3312(18)
N2 C2 1.4648(18)
N2 H2N 0.8800
O1 C8 1.3368(18)
O1 C9 1.4686(18)
O2 C8 1.2080(18)
O3 C12 1.3362(17)
O3 C13 1.4674(17)
O4 C12 1.2110(17)
C1 C2 1.5300(19)
C1 C6 1.541(2)
C1 H1 1.0000
C2 C3 1.538(2)
C2 H2 1.0000
C3 C4 1.528(2)
C3 H3A 0.9900
C3 H3B 0.9900
C4 C5 1.531(2)
C4 H4A 0.9900
C4 H4B 0.9900
C5 C6 1.535(2)
C5 H5A 0.9900
C5 H5B 0.9900
C6 H6A 0.9900
C6 H6B 0.9900
C7 C8 1.528(2)
C9 C10 1.508(2)
C9 H9A 0.9900
C9 H9B 0.9900
C10 H10A 0.9800
C10 H10B 0.9800
C10 H10C 0.9800
C11 C12 1.522(2)
C13 C14 1.512(2)
C13 H13A 0.9900
C13 H13B 0.9900
C14 H14A 0.9800
C14 H14B 0.9800
C14 H14C 0.9800

loop_
_geom_hbond_atom_site_label_D
_geom_hbond_atom_site_label_H
_geom_hbond_atom_site_label_A
_geom_hbond_site_symmetry_A
_geom_hbond_distance_DH
_geom_hbond_distance_HA
_geom_hbond_distance_DA
_geom_hbond_angle_DHA
N1 H1N O4 2_766 0.88 2.27 3.0226(16) 144
N1 H1N S2 2_766 0.88 2.96 3.6806(13) 141
N2 H2N O2 2_666 0.88 2.27 3.0163(16) 143
N2 H2N S1 2_666 0.88 2.87 3.6093(13) 143
C1 H1 O2 2_666 1.00 2.64 3.3820(18) 131
C2 H2 O4 2_766 1.00 2.52 3.2620(18) 131

loop_
_geom_torsion_atom_site_label_1
_geom_torsion_atom_site_label_2
_geom_torsion_atom_site_label_3
_geom_torsion_atom_site_label_4
_geom_torsion
_geom_torsion_publ_flag
C7 N1 C1 C2 -153.12(13) y
C7 N1 C1 C6 84.98(16) y
C11 N2 C2 C1 -151.70(13) y
C11 N2 C2 C3 86.37(15) y
N1 C1 C2 N2 52.61(15) y
C6 C1 C2 N2 175.14(11) ?
N1 C1 C2 C3 175.44(11) ?
C6 C1 C2 C3 -62.03(14) ?
N2 C2 C3 C4 -174.06(11) ?
C1 C2 C3 C4 61.88(14) ?
C2 C3 C4 C5 -56.87(16) ?
C3 C4 C5 C6 52.72(17) ?
C4 C5 C6 C1 -53.51(16) ?
N1 C1 C6 C5 -177.87(11) ?
C2 C1 C6 C5 58.11(15) ?
C1 N1 C7 C8 -179.09(12) ?
C1 N1 C7 S1 1.2(2) ?
C9 O1 C8 O2 5.7(2) ?
C9 O1 C8 C7 -175.52(11) ?
N1 C7 C8 O2 -148.80(14) ?
S1 C7 C8 O2 30.94(19) y
N1 C7 C8 O1 32.43(17) ?
S1 C7 C8 O1 -147.83(10) ?
C8 O1 C9 C10 174.37(12) ?
C2 N2 C11 C12 -179.51(12) ?
C2 N2 C11 S2 1.0(2) ?
C13 O3 C12 O4 9.3(2) ?
C13 O3 C12 C11 -171.39(11) ?
N2 C11 C12 O4 -141.38(14) ?
S2 C11 C12 O4 38.18(19) y
N2 C11 C12 O3 39.32(17) ?
S2 C11 C12 O3 -141.12(11) ?
C12 O3 C13 C14 -79.71(16) ?
